data_4123095
loop_
_publ_author_name
'Huang, Wenliang'
'Dulong, Florian'
'Khan, Saeed I.'
'Cantat, Thibault'
'Diaconescu, Paula L.'

_publ_section_title
;
 Bimetallic Cleavage of Aromatic C-H Bonds by Rare-Earth-Metal Complexes.
;
_journal_name_full 'Journal of the American Chemical Society'
_journal_page_first 141208061549006
_journal_paper_doi 10.1021/ja510761j
_journal_year 2014
_chemical_formula_sum 'C33 H53 Fe N2 O Sc Si2'
_chemical_formula_weight 650.76
_chemical_name_systematic
; 
 ? 
;
_space_group_IT_number 19
_symmetry_cell_setting orthorhombic
_symmetry_space_group_name_Hall 'P 2ac 2ab'
_symmetry_space_group_name_H-M 'P 21 21 21'
_atom_sites_solution_hydrogens geom
_atom_sites_solution_primary direct
_atom_sites_solution_secondary difmap
_audit_creation_method SHELXL-97
_cell_angle_alpha 90.00
_cell_angle_beta 90.00
_cell_angle_gamma 90.00
_cell_formula_units_Z 4
_cell_length_a 14.381(2)
_cell_length_b 14.514(2)
_cell_length_c 17.253(3)
_cell_measurement_temperature 100(2)
_cell_volume 3601.1(9)
_computing_structure_refinement 'SHELXL-97 (Sheldrick, 1997)'
_computing_structure_solution 'SHELXS-97 (Sheldrick, 1990)'
_diffrn_ambient_temperature 100(2)
_diffrn_measured_fraction_theta_full 0.995
_diffrn_measured_fraction_theta_max 0.995
_diffrn_radiation_monochromator graphite
_diffrn_radiation_source 'fine-focus sealed tube'
_diffrn_radiation_type MoK\a
_diffrn_radiation_wavelength 0.71073
_diffrn_reflns_av_R_equivalents 0.0264
_diffrn_reflns_av_sigmaI/netI 0.0302
_diffrn_reflns_limit_h_max 19
_diffrn_reflns_limit_h_min -19
_diffrn_reflns_limit_k_max 19
_diffrn_reflns_limit_k_min -19
_diffrn_reflns_limit_l_max 22
_diffrn_reflns_limit_l_min -23
_diffrn_reflns_number 32710
_diffrn_reflns_theta_full 25.00
_diffrn_reflns_theta_max 28.32
_diffrn_reflns_theta_min 3.67
_exptl_absorpt_coefficient_mu 0.684
_exptl_absorpt_correction_T_max 0.8985
_exptl_absorpt_correction_T_min 0.8160
_exptl_crystal_density_diffrn 1.200
_exptl_crystal_density_method 'not measured'
_exptl_crystal_F_000 1392
_exptl_crystal_size_max 0.31
_exptl_crystal_size_mid 0.25
_exptl_crystal_size_min 0.16
_refine_diff_density_max 2.088
_refine_diff_density_min -1.202
_refine_diff_density_rms 0.078
_refine_ls_abs_structure_details 'Flack H D (1983), Acta Cryst. A39, 876-881'
_refine_ls_abs_structure_Flack 0.01(2)
_refine_ls_extinction_method none
_refine_ls_goodness_of_fit_ref 1.035
_refine_ls_hydrogen_treatment mixed
_refine_ls_matrix_type full
_refine_ls_number_parameters 348
_refine_ls_number_reflns 8902
_refine_ls_number_restraints 0
_refine_ls_restrained_S_all 1.035
_refine_ls_R_factor_all 0.0675
_refine_ls_R_factor_gt 0.0584
_refine_ls_shift/su_max 0.016
_refine_ls_shift/su_mean 0.000
_refine_ls_structure_factor_coef Fsqd
_refine_ls_weighting_details 'calc w=1/[\s^2^(Fo^2^)+(0.1144P)^2^+1.6829P] where P=(Fo^2^+2Fc^2^)/3'
_refine_ls_weighting_scheme calc
_refine_ls_wR_factor_gt 0.1634
_refine_ls_wR_factor_ref 0.1744
_reflns_number_gt 7719
_reflns_number_total 8902
_reflns_threshold_expression >2sigma(I)
_cod_data_source_file ja510761j_si_001.cif
_cod_data_source_block pld1212sm
_cod_original_cell_volume 3601.3(10)
_cod_original_sg_symbol_H-M P(2)1(2)1(2)1
_cod_database_code 4123095

loop_
_symmetry_equiv_pos_as_xyz
'x, y, z'
'-x+1/2, -y, z+1/2'
'-x, y+1/2, -z+1/2'
'x+1/2, -y+1/2, -z'

loop_
_atom_site_label
_atom_site_type_symbol
_atom_site_fract_x
_atom_site_fract_y
_atom_site_fract_z
_atom_site_U_iso_or_equiv
_atom_site_adp_type
_atom_site_occupancy
_atom_site_symmetry_multiplicity
_atom_site_calc_flag
_atom_site_refinement_flags
Sc1 Sc 0.39822(5) 0.47356(4) 0.96808(4) 0.03924(16) Uani 1 1 d .
Fe1 Fe 0.36967(4) 0.65604(3) 0.86789(3) 0.04009(14) Uani 1 1 d .
Si1 Si 0.63109(8) 0.46477(8) 0.92574(7) 0.0513(3) Uani 1 1 d .
Si2 Si 0.18108(8) 0.51070(7) 1.05603(6) 0.0448(2) Uani 1 1 d .
N1 N 0.5191(2) 0.5031(2) 0.90910(19) 0.0424(6) Uani 1 1 d .
N2 N 0.2660(2) 0.5236(2) 0.98658(18) 0.0436(6) Uani 1 1 d .
O1 O 0.3634(4) 0.3462(3) 0.9107(2) 0.0969(9) Uani 1 1 d .
C1 C 0.4486(3) 0.4308(4) 1.0867(3) 0.0670(13) Uani 1 1 d .
C2 C 0.4551(4) 0.3361(5) 1.1077(3) 0.0791(16) Uani 1 1 d .
H2 H 0.4442 0.2910 1.0689 0.095 Uiso 1 1 calc R
C3 C 0.4764(5) 0.3069(7) 1.1812(4) 0.101(2) Uani 1 1 d .
H3 H 0.4787 0.2431 1.1934 0.121 Uiso 1 1 calc R
C4 C 0.4946(6) 0.3730(11) 1.2375(5) 0.132(4) Uani 1 1 d .
H4 H 0.5110 0.3543 1.2885 0.159 Uiso 1 1 calc R
C5 C 0.4891(5) 0.4653(8) 1.2200(4) 0.106(3) Uani 1 1 d .
H5 H 0.5000 0.5101 1.2592 0.127 Uiso 1 1 calc R
C6 C 0.4674(4) 0.4931(5) 1.1450(3) 0.0782(16) Uani 1 1 d .
C7 C 0.4645(5) 0.5920(6) 1.1289(5) 0.105(2) Uani 1 1 d .
H7A H 0.4109 0.6195 1.1553 0.158 Uiso 1 1 calc R
H7B H 0.4588 0.6020 1.0729 0.158 Uiso 1 1 calc R
H7C H 0.5218 0.6210 1.1476 0.158 Uiso 1 1 calc R
C8 C 0.3078(6) 0.2733(5) 0.9402(4) 0.0969(9) Uani 1 1 d .
H8A H 0.2547 0.2980 0.9702 0.116 Uiso 1 1 calc R
H8B H 0.3450 0.2327 0.9743 0.116 Uiso 1 1 calc R
C9 C 0.2742(6) 0.2214(5) 0.8701(3) 0.0969(9) Uani 1 1 d .
H9A H 0.3058 0.1611 0.8657 0.116 Uiso 1 1 calc R
H9B H 0.2062 0.2112 0.8727 0.116 Uiso 1 1 calc R
C10 C 0.2961(6) 0.2759(5) 0.8104(3) 0.0969(9) Uani 1 1 d .
H10A H 0.2400 0.3103 0.7941 0.116 Uiso 1 1 calc R
H10B H 0.3162 0.2372 0.7663 0.116 Uiso 1 1 calc R
C11 C 0.3693(6) 0.3408(5) 0.8291(3) 0.0969(9) Uani 1 1 d .
H11A H 0.4309 0.3175 0.8124 0.116 Uiso 1 1 calc R
H11B H 0.3579 0.4015 0.8048 0.116 Uiso 1 1 calc R
C12 C 0.4977(2) 0.5843(2) 0.8700(2) 0.0404(7) Uani 1 1 d .
C13 C 0.5070(3) 0.6769(3) 0.8984(3) 0.0534(10) Uani 1 1 d .
H13 H 0.5299 0.6948 0.9511 0.064 Uiso 1 1 calc R
C14 C 0.4776(3) 0.7394(3) 0.8386(3) 0.0572(10) Uani 1 1 d .
H14 H 0.4783 0.8082 0.8417 0.069 Uiso 1 1 calc R
C15 C 0.4485(3) 0.6860(3) 0.7741(2) 0.0511(9) Uani 1 1 d .
H15 H 0.4252 0.7108 0.7237 0.061 Uiso 1 1 calc R
C16 C 0.4593(3) 0.5922(3) 0.7931(2) 0.0437(8) Uani 1 1 d .
H16 H 0.4431 0.5393 0.7584 0.052 Uiso 1 1 calc R
C17 C 0.2631(3) 0.6013(3) 0.9370(2) 0.0465(8) Uani 1 1 d .
C18 C 0.2838(4) 0.6944(3) 0.9576(3) 0.0607(11) Uani 1 1 d .
H18 H 0.3038 0.7170 1.0098 0.073 Uiso 1 1 calc R
C19 C 0.2678(4) 0.7493(3) 0.8905(3) 0.0691(14) Uani 1 1 d .
H19 H 0.2756 0.8177 0.8881 0.083 Uiso 1 1 calc R
C20 C 0.2417(3) 0.6942(4) 0.8289(3) 0.0663(13) Uani 1 1 d .
H20 H 0.2263 0.7157 0.7754 0.080 Uiso 1 1 calc R
C21 C 0.2386(3) 0.6002(3) 0.8562(2) 0.0524(9) Uani 1 1 d .
H21 H 0.2217 0.5447 0.8248 0.063 Uiso 1 1 calc R
C22 C 0.6215(4) 0.3387(4) 0.9467(4) 0.0795(16) Uani 1 1 d .
H22A H 0.6837 0.3111 0.9469 0.119 Uiso 1 1 calc R
H22B H 0.5834 0.3092 0.9067 0.119 Uiso 1 1 calc R
H22C H 0.5923 0.3299 0.9975 0.119 Uiso 1 1 calc R
C23 C 0.6887(5) 0.5262(5) 1.0098(4) 0.091(2) Uani 1 1 d .
H23A H 0.7552 0.5117 1.0104 0.137 Uiso 1 1 calc R
H23B H 0.6602 0.5060 1.0586 0.137 Uiso 1 1 calc R
H23C H 0.6803 0.5929 1.0040 0.137 Uiso 1 1 calc R
C24 C 0.7090(3) 0.4763(4) 0.8375(3) 0.0662(12) Uani 1 1 d .
C25 C 0.6603(5) 0.4408(5) 0.7647(3) 0.0855(18) Uani 1 1 d .
H25A H 0.7019 0.4475 0.7201 0.128 Uiso 1 1 calc R
H25B H 0.6035 0.4764 0.7558 0.128 Uiso 1 1 calc R
H25C H 0.6444 0.3757 0.7715 0.128 Uiso 1 1 calc R
C26 C 0.7362(5) 0.5777(4) 0.8243(5) 0.100(2) Uani 1 1 d .
H26A H 0.7931 0.5805 0.7931 0.150 Uiso 1 1 calc R
H26B H 0.7469 0.6076 0.8744 0.150 Uiso 1 1 calc R
H26C H 0.6858 0.6094 0.7968 0.150 Uiso 1 1 calc R
C27 C 0.8003(4) 0.4226(5) 0.8517(5) 0.098(2) Uani 1 1 d .
H27A H 0.8351 0.4178 0.8031 0.147 Uiso 1 1 calc R
H27B H 0.7857 0.3606 0.8708 0.147 Uiso 1 1 calc R
H27C H 0.8379 0.4552 0.8903 0.147 Uiso 1 1 calc R
C28 C 0.1805(3) 0.6099(4) 1.1256(3) 0.0617(11) Uani 1 1 d .
H28A H 0.1332 0.5994 1.1655 0.093 Uiso 1 1 calc R
H28B H 0.1664 0.6669 1.0976 0.093 Uiso 1 1 calc R
H28C H 0.2417 0.6152 1.1502 0.093 Uiso 1 1 calc R
C29 C 0.2087(4) 0.4051(4) 1.1137(3) 0.0730(14) Uani 1 1 d .
H29A H 0.1638 0.3989 1.1562 0.109 Uiso 1 1 calc R
H29B H 0.2716 0.4104 1.1352 0.109 Uiso 1 1 calc R
H29C H 0.2052 0.3508 1.0801 0.109 Uiso 1 1 calc R
C30 C 0.0590(3) 0.4990(4) 1.0123(3) 0.0583(10) Uani 1 1 d .
C31 C 0.0279(3) 0.5894(4) 0.9746(3) 0.0690(13) Uani 1 1 d .
H31A H -0.0362 0.5831 0.9560 0.104 Uiso 1 1 calc R
H31B H 0.0688 0.6038 0.9308 0.104 Uiso 1 1 calc R
H31C H 0.0310 0.6393 1.0128 0.104 Uiso 1 1 calc R
C32 C 0.0603(4) 0.4244(4) 0.9491(4) 0.0755(15) Uani 1 1 d .
H32A H -0.0036 0.4067 0.9363 0.113 Uiso 1 1 calc R
H32B H 0.0943 0.3704 0.9680 0.113 Uiso 1 1 calc R
H32C H 0.0911 0.4486 0.9026 0.113 Uiso 1 1 calc R
C33 C -0.0095(4) 0.4736(5) 1.0755(4) 0.0803(16) Uani 1 1 d .
H33A H -0.0713 0.4646 1.0527 0.120 Uiso 1 1 calc R
H33B H -0.0122 0.5233 1.1139 0.120 Uiso 1 1 calc R
H33C H 0.0106 0.4165 1.1007 0.120 Uiso 1 1 calc R

loop_
_atom_site_aniso_label
_atom_site_aniso_U_11
_atom_site_aniso_U_22
_atom_site_aniso_U_33
_atom_site_aniso_U_23
_atom_site_aniso_U_13
_atom_site_aniso_U_12
Sc1 0.0444(3) 0.0353(3) 0.0380(3) -0.0033(2) 0.0016(3) 0.0002(3)
Fe1 0.0449(3) 0.0320(2) 0.0434(3) 0.00045(19) 0.0021(2) 0.00127(19)
Si1 0.0411(5) 0.0490(6) 0.0637(7) 0.0029(5) -0.0096(5) 0.0021(5)
Si2 0.0472(5) 0.0431(5) 0.0442(5) 0.0008(4) 0.0088(4) 0.0027(4)
N1 0.0383(14) 0.0400(15) 0.0491(16) -0.0006(12) -0.0018(12) 0.0010(12)
N2 0.0461(16) 0.0384(14) 0.0464(16) -0.0001(12) 0.0063(12) -0.0006(13)
O1 0.144(2) 0.0827(15) 0.0642(13) -0.0119(12) 0.0114(15) -0.0520(16)
C1 0.053(2) 0.102(4) 0.046(2) -0.004(2) -0.0023(19) 0.004(2)
C2 0.072(3) 0.105(5) 0.061(3) 0.005(3) 0.002(2) 0.021(3)
C3 0.082(4) 0.135(6) 0.085(4) 0.048(5) 0.000(4) 0.020(4)
C4 0.086(5) 0.248(15) 0.062(4) 0.043(6) -0.006(3) 0.000(7)
C5 0.082(4) 0.179(9) 0.057(3) -0.017(5) -0.012(3) -0.010(5)
C6 0.058(3) 0.117(5) 0.060(3) -0.018(3) -0.004(2) -0.008(3)
C7 0.088(4) 0.128(6) 0.099(5) -0.032(5) -0.005(4) -0.003(4)
C8 0.144(2) 0.0827(15) 0.0642(13) -0.0119(12) 0.0114(15) -0.0520(16)
C9 0.144(2) 0.0827(15) 0.0642(13) -0.0119(12) 0.0114(15) -0.0520(16)
C10 0.144(2) 0.0827(15) 0.0642(13) -0.0119(12) 0.0114(15) -0.0520(16)
C11 0.144(2) 0.0827(15) 0.0642(13) -0.0119(12) 0.0114(15) -0.0520(16)
C12 0.0371(16) 0.0385(16) 0.0457(17) -0.0016(14) 0.0008(15) -0.0034(13)
C13 0.058(2) 0.0394(19) 0.063(2) -0.0029(16) -0.0160(19) -0.0099(17)
C14 0.066(3) 0.042(2) 0.064(2) 0.0048(18) -0.001(2) -0.0159(19)
C15 0.050(2) 0.053(2) 0.051(2) 0.0076(17) 0.0031(17) -0.0062(17)
C16 0.0437(18) 0.0422(18) 0.0452(19) -0.0003(14) 0.0015(15) -0.0030(15)
C17 0.0479(19) 0.0448(19) 0.0467(19) 0.0038(15) 0.0095(16) 0.0049(16)
C18 0.077(3) 0.044(2) 0.062(3) -0.0006(18) 0.023(2) 0.014(2)
C19 0.077(3) 0.047(2) 0.083(3) 0.016(2) 0.027(3) 0.026(2)
C20 0.048(2) 0.090(3) 0.062(3) 0.026(2) 0.008(2) 0.026(2)
C21 0.0353(17) 0.072(3) 0.050(2) 0.0045(18) 0.0045(15) 0.0011(17)
C22 0.069(3) 0.055(2) 0.115(4) 0.025(3) 0.011(3) 0.015(2)
C23 0.077(4) 0.110(5) 0.087(4) -0.025(4) -0.037(3) 0.009(4)
C24 0.043(2) 0.071(3) 0.085(3) 0.008(3) 0.004(2) 0.005(2)
C25 0.082(4) 0.109(5) 0.065(3) -0.006(3) 0.013(3) 0.025(3)
C26 0.082(4) 0.068(4) 0.150(7) 0.031(4) 0.014(4) -0.006(3)
C27 0.042(2) 0.112(5) 0.138(6) 0.021(5) 0.013(3) 0.022(3)
C28 0.063(2) 0.071(3) 0.051(2) -0.014(2) 0.013(2) 0.006(2)
C29 0.076(3) 0.063(3) 0.080(3) 0.021(2) 0.027(3) 0.012(2)
C30 0.050(2) 0.065(3) 0.060(2) 0.002(2) 0.0047(18) -0.0044(19)
C31 0.050(2) 0.089(4) 0.068(3) 0.014(3) 0.003(2) 0.009(2)
C32 0.070(3) 0.075(3) 0.081(4) -0.007(3) -0.014(3) -0.021(3)
C33 0.052(3) 0.105(5) 0.084(4) 0.017(3) 0.011(2) -0.011(3)

loop_
_atom_type_symbol
_atom_type_description
_atom_type_scat_dispersion_real
_atom_type_scat_dispersion_imag
_atom_type_scat_source
C C 0.0033 0.0016 'International Tables Vol C Tables 4.2.6.8 and 6.1.1.4'
H H 0.0000 0.0000 'International Tables Vol C Tables 4.2.6.8 and 6.1.1.4'
N N 0.0061 0.0033 'International Tables Vol C Tables 4.2.6.8 and 6.1.1.4'
O O 0.0106 0.0060 'International Tables Vol C Tables 4.2.6.8 and 6.1.1.4'
Si Si 0.0817 0.0704 'International Tables Vol C Tables 4.2.6.8 and 6.1.1.4'
Sc Sc 0.2519 0.3716 'International Tables Vol C Tables 4.2.6.8 and 6.1.1.4'
Fe Fe 0.3463 0.8444 'International Tables Vol C Tables 4.2.6.8 and 6.1.1.4'

loop_
_geom_angle_atom_site_label_1
_geom_angle_atom_site_label_2
_geom_angle_atom_site_label_3
_geom_angle
N1 Sc1 N2 141.47(13)
N1 Sc1 O1 98.47(16)
N2 Sc1 O1 99.15(18)
N1 Sc1 C1 103.56(16)
N2 Sc1 C1 104.62(16)
O1 Sc1 C1 104.8(2)
N1 Sc1 C17 111.18(12)
N2 Sc1 C17 30.34(11)
O1 Sc1 C17 109.02(19)
C1 Sc1 C17 126.23(16)
N1 Sc1 C12 29.67(11)
N2 Sc1 C12 111.81(12)
O1 Sc1 C12 109.90(14)
C1 Sc1 C12 123.66(17)
C17 Sc1 C12 81.52(11)
N1 Sc1 Fe1 70.60(9)
N2 Sc1 Fe1 70.89(9)
O1 Sc1 Fe1 115.66(13)
C1 Sc1 Fe1 139.55(16)
C17 Sc1 Fe1 40.58(8)
C12 Sc1 Fe1 40.95(7)
C15 Fe1 C14 40.97(18)
C15 Fe1 C19 114.48(19)
C14 Fe1 C19 101.6(2)
C15 Fe1 C20 100.61(18)
C14 Fe1 C20 116.5(2)
C19 Fe1 C20 39.7(2)
C15 Fe1 C16 40.52(17)
C14 Fe1 C16 68.40(18)
C19 Fe1 C16 151.27(19)
C20 Fe1 C16 118.94(19)
C15 Fe1 C18 151.65(18)
C14 Fe1 C18 119.0(2)
C19 Fe1 C18 40.75(19)
C20 Fe1 C18 68.4(2)
C16 Fe1 C18 167.30(17)
C15 Fe1 C21 121.24(17)
C14 Fe1 C21 155.26(18)
C19 Fe1 C21 67.8(2)
C20 Fe1 C21 41.2(2)
C16 Fe1 C21 109.62(17)
C18 Fe1 C21 68.4(2)
C15 Fe1 C13 68.70(18)
C14 Fe1 C13 41.06(18)
C19 Fe1 C13 122.8(2)
C20 Fe1 C13 155.3(2)
C16 Fe1 C13 68.01(17)
C18 Fe1 C13 110.0(2)
C21 Fe1 C13 163.03(17)
C15 Fe1 C17 161.00(17)
C14 Fe1 C17 157.63(18)
C19 Fe1 C17 67.47(18)
C20 Fe1 C17 68.32(17)
C16 Fe1 C17 130.31(16)
C18 Fe1 C17 40.21(17)
C21 Fe1 C17 40.47(16)
C13 Fe1 C17 127.47(18)
C15 Fe1 C12 68.37(16)
C14 Fe1 C12 68.43(17)
C19 Fe1 C12 162.1(2)
C20 Fe1 C12 157.8(2)
C16 Fe1 C12 40.50(15)
C18 Fe1 C12 130.01(18)
C21 Fe1 C12 127.15(16)
C13 Fe1 C12 40.19(15)
C17 Fe1 C12 116.07(15)
C15 Fe1 Sc1 122.68(13)
C14 Fe1 Sc1 122.06(14)
C19 Fe1 Sc1 122.80(14)
C20 Fe1 Sc1 121.40(15)
C16 Fe1 Sc1 83.38(11)
C18 Fe1 Sc1 83.92(13)
C21 Fe1 Sc1 81.05(13)
C13 Fe1 Sc1 81.98(12)
C17 Fe1 Sc1 58.08(11)
C12 Fe1 Sc1 58.00(10)
N1 Si1 C22 106.1(2)
N1 Si1 C23 112.5(2)
C22 Si1 C23 110.2(3)
N1 Si1 C24 112.87(19)
C22 Si1 C24 106.6(3)
C23 Si1 C24 108.4(3)
N2 Si2 C29 108.0(2)
N2 Si2 C28 111.47(19)
C29 Si2 C28 106.8(3)
N2 Si2 C30 112.62(19)
C29 Si2 C30 109.4(3)
C28 Si2 C30 108.4(2)
C12 N1 Si1 123.9(3)
C12 N1 Sc1 103.3(2)
Si1 N1 Sc1 129.62(18)
C17 N2 Si2 119.1(3)
C17 N2 Sc1 102.3(2)
Si2 N2 Sc1 136.43(19)
C11 O1 C8 110.5(4)
C11 O1 Sc1 119.5(4)
C8 O1 Sc1 127.2(4)
C6 C1 C2 115.7(5)
C6 C1 Sc1 122.9(5)
C2 C1 Sc1 121.2(4)
C3 C2 C1 123.2(7)
C3 C2 H2 118.4
C1 C2 H2 118.4
C2 C3 C4 118.3(8)
C2 C3 H3 120.8
C4 C3 H3 120.8
C5 C4 C3 120.6(7)
C5 C4 H4 119.7
C3 C4 H4 119.7
C4 C5 C6 119.9(8)
C4 C5 H5 120.0
C6 C5 H5 120.0
C1 C6 C5 122.2(8)
C1 C6 C7 120.0(6)
C5 C6 C7 117.8(7)
C6 C7 H7A 109.5
C6 C7 H7B 109.5
H7A C7 H7B 109.5
C6 C7 H7C 109.5
H7A C7 H7C 109.5
H7B C7 H7C 109.5
O1 C8 C9 105.4(5)
O1 C8 H8A 110.7
C9 C8 H8A 110.7
O1 C8 H8B 110.7
C9 C8 H8B 110.7
H8A C8 H8B 108.8
C10 C9 C8 104.3(5)
C10 C9 H9A 110.9
C8 C9 H9A 110.9
C10 C9 H9B 110.9
C8 C9 H9B 110.9
H9A C9 H9B 108.9
C9 C10 C11 112.6(6)
C9 C10 H10A 109.1
C11 C10 H10A 109.1
C9 C10 H10B 109.1
C11 C10 H10B 109.1
H10A C10 H10B 107.8
O1 C11 C10 102.4(5)
O1 C11 H11A 111.3
C10 C11 H11A 111.3
O1 C11 H11B 111.3
C10 C11 H11B 111.3
H11A C11 H11B 109.2
N1 C12 C13 127.2(3)
N1 C12 C16 126.7(3)
C13 C12 C16 106.0(3)
N1 C12 Fe1 128.1(2)
C13 C12 Fe1 68.0(2)
C16 C12 Fe1 67.1(2)
N1 C12 Sc1 47.04(17)
C13 C12 Sc1 112.7(3)
C16 C12 Sc1 114.5(2)
Fe1 C12 Sc1 81.05(11)
C14 C13 C12 108.5(4)
C14 C13 Fe1 68.2(2)
C12 C13 Fe1 71.8(2)
C14 C13 H13 125.8
C12 C13 H13 125.8
Fe1 C13 H13 125.8
C15 C14 C13 107.8(4)
C15 C14 Fe1 69.2(2)
C13 C14 Fe1 70.8(2)
C15 C14 H14 126.1
C13 C14 H14 126.1
Fe1 C14 H14 126.1
C16 C15 C14 108.3(4)
C16 C15 Fe1 70.6(2)
C14 C15 Fe1 69.8(2)
C16 C15 H15 125.9
C14 C15 H15 125.9
Fe1 C15 H15 125.9
C15 C16 C12 109.4(4)
C15 C16 Fe1 68.8(2)
C12 C16 Fe1 72.4(2)
C15 C16 H16 125.3
C12 C16 H16 125.3
Fe1 C16 H16 125.3
N2 C17 C18 126.7(4)
N2 C17 C21 125.7(4)
C18 C17 C21 107.6(4)
N2 C17 Fe1 128.6(3)
C18 C17 Fe1 68.3(2)
C21 C17 Fe1 68.4(2)
N2 C17 Sc1 47.32(17)
C18 C17 Sc1 116.4(3)
C21 C17 Sc1 110.9(3)
Fe1 C17 Sc1 81.34(13)
C19 C18 C17 107.1(5)
C19 C18 Fe1 68.7(2)
C17 C18 Fe1 71.5(2)
C19 C18 H18 126.4
C17 C18 H18 126.4
Fe1 C18 H18 126.4
C20 C19 C18 110.2(4)
C20 C19 Fe1 70.3(3)
C18 C19 Fe1 70.5(2)
C20 C19 H19 124.9
C18 C19 H19 124.9
Fe1 C19 H19 124.9
C19 C20 C21 107.7(4)
C19 C20 Fe1 70.0(3)
C21 C20 Fe1 70.3(2)
C19 C20 H20 126.1
C21 C20 H20 126.1
Fe1 C20 H20 126.1
C17 C21 C20 107.4(4)
C17 C21 Fe1 71.2(2)
C20 C21 Fe1 68.4(3)
C17 C21 H21 126.3
C20 C21 H21 126.3
Fe1 C21 H21 126.3
Si1 C22 H22A 109.5
Si1 C22 H22B 109.5
H22A C22 H22B 109.5
Si1 C22 H22C 109.5
H22A C22 H22C 109.5
H22B C22 H22C 109.5
Si1 C23 H23A 109.5
Si1 C23 H23B 109.5
H23A C23 H23B 109.5
Si1 C23 H23C 109.5
H23A C23 H23C 109.5
H23B C23 H23C 109.5
C25 C24 C26 108.4(6)
C25 C24 C27 110.4(5)
C26 C24 C27 106.8(5)
C25 C24 Si1 111.1(4)
C26 C24 Si1 110.7(5)
C27 C24 Si1 109.2(4)
C24 C25 H25A 109.5
C24 C25 H25B 109.5
H25A C25 H25B 109.5
C24 C25 H25C 109.5
H25A C25 H25C 109.5
H25B C25 H25C 109.5
C24 C26 H26A 109.5
C24 C26 H26B 109.5
H26A C26 H26B 109.5
C24 C26 H26C 109.5
H26A C26 H26C 109.5
H26B C26 H26C 109.5
C24 C27 H27A 109.5
C24 C27 H27B 109.5
H27A C27 H27B 109.5
C24 C27 H27C 109.5
H27A C27 H27C 109.5
H27B C27 H27C 109.5
Si2 C28 H28A 109.5
Si2 C28 H28B 109.5
H28A C28 H28B 109.5
Si2 C28 H28C 109.5
H28A C28 H28C 109.5
H28B C28 H28C 109.5
Si2 C29 H29A 109.5
Si2 C29 H29B 109.5
H29A C29 H29B 109.5
Si2 C29 H29C 109.5
H29A C29 H29C 109.5
H29B C29 H29C 109.5
C33 C30 C31 108.9(4)
C33 C30 C32 110.3(5)
C31 C30 C32 107.8(4)
C33 C30 Si2 109.5(4)
C31 C30 Si2 111.0(3)
C32 C30 Si2 109.3(3)
C30 C31 H31A 109.5
C30 C31 H31B 109.5
H31A C31 H31B 109.5
C30 C31 H31C 109.5
H31A C31 H31C 109.5
H31B C31 H31C 109.5
C30 C32 H32A 109.5
C30 C32 H32B 109.5
H32A C32 H32B 109.5
C30 C32 H32C 109.5
H32A C32 H32C 109.5
H32B C32 H32C 109.5
C30 C33 H33A 109.5
C30 C33 H33B 109.5
H33A C33 H33B 109.5
C30 C33 H33C 109.5
H33A C33 H33C 109.5
H33B C33 H33C 109.5

loop_
_geom_bond_atom_site_label_1
_geom_bond_atom_site_label_2
_geom_bond_distance
Sc1 N1 2.059(3)
Sc1 N2 2.061(3)
Sc1 O1 2.156(4)
Sc1 C1 2.258(5)
Sc1 C17 2.738(4)
Sc1 C12 2.738(4)
Sc1 Fe1 3.1893(9)
Fe1 C15 2.023(4)
Fe1 C14 2.031(4)
Fe1 C19 2.033(4)
Fe1 C20 2.036(4)
Fe1 C16 2.046(4)
Fe1 C18 2.057(4)
Fe1 C21 2.062(4)
Fe1 C13 2.066(4)
Fe1 C17 2.099(4)
Fe1 C12 2.116(4)
Si1 N1 1.728(3)
Si1 C22 1.870(5)
Si1 C23 1.894(6)
Si1 C24 1.897(5)
Si2 N2 1.721(3)
Si2 C29 1.870(5)
Si2 C28 1.875(5)
Si2 C30 1.919(5)
N1 C12 1.393(5)
N2 C17 1.416(5)
O1 C11 1.411(7)
O1 C8 1.420(7)
C1 C6 1.379(8)
C1 C2 1.424(9)
C2 C3 1.372(9)
C2 H2 0.9500
C3 C4 1.390(15)
C3 H3 0.9500
C4 C5 1.376(15)
C4 H4 0.9500
C5 C6 1.391(9)
C5 H5 0.9500
C6 C7 1.464(12)
C7 H7A 0.9800
C7 H7B 0.9800
C7 H7C 0.9800
C8 C9 1.505(8)
C8 H8A 0.9900
C8 H8B 0.9900
C9 C10 1.335(8)
C9 H9A 0.9900
C9 H9B 0.9900
C10 C11 1.450(9)
C10 H10A 0.9900
C10 H10B 0.9900
C11 H11A 0.9900
C11 H11B 0.9900
C12 C13 1.437(5)
C12 C16 1.442(5)
C13 C14 1.437(6)
C13 H13 1.0000
C14 C15 1.418(6)
C14 H14 1.0000
C15 C16 1.409(6)
C15 H15 1.0000
C16 H16 1.0000
C17 C18 1.429(6)
C17 C21 1.439(6)
C18 C19 1.424(7)
C18 H18 1.0000
C19 C20 1.383(8)
C19 H19 1.0000
C20 C21 1.443(7)
C20 H20 1.0000
C21 H21 1.0000
C22 H22A 0.9800
C22 H22B 0.9800
C22 H22C 0.9800
C23 H23A 0.9800
C23 H23B 0.9800
C23 H23C 0.9800
C24 C25 1.527(9)
C24 C26 1.540(8)
C24 C27 1.547(7)
C25 H25A 0.9800
C25 H25B 0.9800
C25 H25C 0.9800
C26 H26A 0.9800
C26 H26B 0.9800
C26 H26C 0.9800
C27 H27A 0.9800
C27 H27B 0.9800
C27 H27C 0.9800
C28 H28A 0.9800
C28 H28B 0.9800
C28 H28C 0.9800
C29 H29A 0.9800
C29 H29B 0.9800
C29 H29C 0.9800
C30 C33 1.516(7)
C30 C31 1.532(7)
C30 C32 1.536(7)
C31 H31A 0.9800
C31 H31B 0.9800
C31 H31C 0.9800
C32 H32A 0.9800
C32 H32B 0.9800
C32 H32C 0.9800
C33 H33A 0.9800
C33 H33B 0.9800
C33 H33C 0.9800
